data_7703240
loop_
_publ_author_name
'Desat, Marcella E.'
'Kretschmer, Robert'

_publ_section_title
;
 Facile oxidative addition of O<sub>2</sub> and S<sub>8</sub> by an indium
 bis(carbene) analogue.
;
_journal_issue 48
_journal_name_full 'Dalton transactions (Cambridge, England : 2003)'
_journal_page_first 17718
_journal_page_last 17722
_journal_paper_doi 10.1039/c9dt04481g
_journal_volume 48
_journal_year 2019
_chemical_formula_moiety 'C72 H104 In4 N8 O1.96'
_chemical_formula_sum 'C72 H104 In4 N8 O1.96'
_chemical_formula_weight 1572.27
_space_group_crystal_system triclinic
_space_group_IT_number 2
_space_group_name_Hall '-P 1'
_space_group_name_H-M_alt 'P -1'
_atom_sites_solution_hydrogens geom
_atom_sites_solution_primary dual
_audit_creation_date 2019-11-20
_audit_creation_method
;
Olex2 1.2
(compiled 2018.05.29 svn.r3508 for OlexSys, GUI svn.r5506)
;
_audit_update_record
;
2019-11-21 deposited with the CCDC.	2019-11-27 downloaded from the CCDC.
;
_cell_angle_alpha 106.288(2)
_cell_angle_beta 110.634(2)
_cell_angle_gamma 98.668(2)
_cell_formula_units_Z 1
_cell_length_a 11.7484(2)
_cell_length_b 12.8340(3)
_cell_length_c 14.8693(3)
_cell_measurement_reflns_used 26331
_cell_measurement_temperature 123.01(16)
_cell_measurement_theta_max 74.4600
_cell_measurement_theta_min 3.3460
_cell_volume 1934.67(8)
_computing_cell_refinement 'CrysAlisPro 1.171.39.46 (Rigaku OD, 2018)'
_computing_data_collection 'CrysAlisPro 1.171.39.46 (Rigaku OD, 2018)'
_computing_data_reduction 'CrysAlisPro 1.171.39.46 (Rigaku OD, 2018)'
_computing_molecular_graphics 'Olex2 (Dolomanov et al., 2009)'
_computing_publication_material 'Olex2 (Dolomanov et al., 2009)'
_computing_structure_refinement 'ShelXL (Sheldrick, 2015)'
_computing_structure_solution 'ShelXT (Sheldrick, 2015)'
_diffrn_ambient_environment N~2~
_diffrn_ambient_temperature 123.01(16)
_diffrn_detector 'CCD plate'
_diffrn_detector_area_resol_mean 4.1818
_diffrn_detector_type TitanS2
_diffrn_measured_fraction_theta_full 0.999
_diffrn_measured_fraction_theta_max 0.976
_diffrn_measurement_details
;
List of Runs (angles in degrees, time in seconds):

  # Type    Start    End  Width  t~exp~   \w     \q     \k     \f   Frames
#--------------------------------------------------------------------------
  1  \w    -51.00   1.00   1.00    1.00    --    0.00 121.00-130.40   52
  2  \w      6.00  33.00   1.00    1.00    --   40.00  88.00 172.49   27
  3  \w    -69.00  25.00   1.00    1.00    --  -44.81  57.00-150.00   94
  4  \w    -75.00  27.00   1.00    1.00    --  -44.81  77.00   0.00  102
  5  \w     21.00 114.00   1.00    1.00    --   44.81  57.00  90.00   93
  6  \w     21.00 114.00   1.00    1.00    --   44.81  57.00-120.00   93
  7  \w     17.00  47.00   1.00    1.00    --   48.00  79.00 118.76   30
  8  \w     16.00  46.00   1.00    1.00    --   48.00  81.00  73.53   30
  9  \w     17.00  47.00   1.00    1.00    --   48.00  79.00 -70.50   30
 10  \w     16.00  45.00   1.00    1.00    --   48.00  82.00-153.72   29
 11  \w     21.00  49.00   1.00    1.00    --   52.00  78.00  -5.07   28
 12  \w     21.00  49.00   1.00    1.00    --   52.00  78.00 170.73   28
 13  \w     31.00 131.00   1.00    1.00    --   60.00  74.00 -81.04  100
 14  \w     30.00 132.00   1.00    1.00    --   60.00  77.00   7.50  102
 15  \w     34.00 135.00   1.00    1.00    --   64.00  75.00 121.71  101
 16  \w     34.00 135.00   1.00    1.00    --   64.00  76.00  44.52  101
 17  \w     34.00 135.00   1.00    1.00    --   64.00  76.00-142.82  101
 18  \w     38.00  65.00   1.00    1.00    --   68.00  76.00 174.49   27
 19  \w     38.00  64.00   1.00    1.00    --   68.00  75.00  68.49   26
 20  \w     41.00  83.00   1.00    1.00    --   68.00  74.00  98.70   42
 21  \w     38.00  70.00   1.00    1.00    --   68.00  75.00 -58.51   32
 22  \w     43.00  69.00   1.00    1.00    --   72.00  77.00-117.79   26
 23  \w     42.00  75.00   1.00    1.00    --   72.00  77.00   1.33   33
 24  \w     43.00  68.00   1.00    1.00    --   72.00  77.00 -52.17   25
 25  \w     95.00 140.00   1.00    1.00    --   72.00  77.00-117.79   45
 26  \w     58.00  90.00   1.00    1.50    --   84.00  63.00  -0.67   32
 27  \w     56.00  82.00   1.00    1.50    --   84.00  69.00 -36.39   26
 28  \w     55.00  83.00   1.00    1.50    --   84.00  72.00 144.27   28
 29  \w     61.00 157.00   1.00    1.50    --   88.00  67.00  66.37   96
 30  \w    126.00 162.00   1.00    1.50    --   92.00  71.00-132.72   36
 31  \w     64.00  90.00   1.00    1.50    --   92.00  71.00-132.72   26
 32  \w    130.00 163.00   1.00    1.50    --   92.00  74.00-176.28   33
 33  \w     63.00  90.00   1.00    1.50    --   92.00  74.00-176.28   27
 34  \w     40.00  83.00   1.00    1.50    --  104.50 -94.00  30.00   43
 35  \w     23.00 100.00   1.00    1.50    --  104.50 -94.00 -30.00   77
 36  \w     29.00 108.00   1.00    1.50    --  104.50 -94.00 150.00   79
 37  \w     26.00 109.00   1.00    1.50    --  104.50 -94.00-120.00   83
 38  \w     76.00 170.00   1.00    1.50    --  104.50  77.00 120.00   94
 39  \w     81.00 107.00   1.00    1.50    --  104.50  61.00  90.00   26
 40  \w     74.00 162.00   1.00    1.50    --  104.50  77.00 150.00   88
 41  \w     82.00 169.00   1.00    1.50    --  104.50  61.00  30.00   87
 42  \w     74.00 143.00   1.00    1.50    --  104.50  77.00  90.00   69
 43  \w     74.00 100.00   1.00    1.50    --  104.50  77.00   0.00   26
 44  \w     79.00 147.00   1.00    1.50    --  104.50  61.00-150.00   68
 45  \w     74.00 146.00   1.00    1.50    --  104.50  77.00 -90.00   72
 46  \w     75.00 174.00   1.00    1.50    --  104.50  77.00 -60.00   99
 47  \w     36.00  84.00   1.00    1.50    --  104.50 -61.00-120.00   48
 48  \w     39.00 121.00   1.00    1.50    --  104.50-125.00 120.00   82
 49  \w    145.00 175.00   1.00    1.50    --  104.50  77.00-120.00   30
 50  \w     74.00 126.00   1.00    1.50    --  104.50  77.00-120.00   52
 51  \w     75.00 175.00   1.00    1.50    --  104.50  77.00 -30.00  100
 52  \w    137.00 163.00   1.00    1.50    --  104.50  77.00  60.00   26
 53  \w     75.00 111.00   1.00    1.50    --  104.50  77.00  60.00   36
;
_diffrn_measurement_device 'four-circle diffractometer'
_diffrn_measurement_device_type 'GV-50, TitanS2'
_diffrn_measurement_method '\w scans'
_diffrn_orient_matrix_type 'CrysAlisPro convention (1999,Acta A55,543-557)'
_diffrn_orient_matrix_UB_11 -0.0852817000
_diffrn_orient_matrix_UB_12 0.0581628000
_diffrn_orient_matrix_UB_13 0.0427525000
_diffrn_orient_matrix_UB_21 -0.1183014000
_diffrn_orient_matrix_UB_22 -0.0882098000
_diffrn_orient_matrix_UB_23 -0.0902616000
_diffrn_orient_matrix_UB_31 0.0026308000
_diffrn_orient_matrix_UB_32 -0.0760477000
_diffrn_orient_matrix_UB_33 0.0641334000
_diffrn_radiation_monochromator mirror
_diffrn_radiation_probe x-ray
_diffrn_radiation_type CuK\a
_diffrn_radiation_wavelength 1.54184
_diffrn_reflns_av_R_equivalents 0.0356
_diffrn_reflns_av_unetI/netI 0.0236
_diffrn_reflns_Laue_measured_fraction_full 0.999
_diffrn_reflns_Laue_measured_fraction_max 0.976
_diffrn_reflns_limit_h_max 14
_diffrn_reflns_limit_h_min -14
_diffrn_reflns_limit_k_max 15
_diffrn_reflns_limit_k_min -16
_diffrn_reflns_limit_l_max 18
_diffrn_reflns_limit_l_min -18
_diffrn_reflns_number 41307
_diffrn_reflns_point_group_measured_fraction_full 0.999
_diffrn_reflns_point_group_measured_fraction_max 0.976
_diffrn_reflns_theta_full 67.684
_diffrn_reflns_theta_max 74.468
_diffrn_reflns_theta_min 3.405
_diffrn_source 'microfocus X-ray tube'
_diffrn_source_type 'GV-50 (Cu) X-ray Source'
_exptl_absorpt_coefficient_mu 9.744
_exptl_absorpt_correction_T_max 0.722
_exptl_absorpt_correction_T_min 0.386
_exptl_absorpt_correction_type gaussian
_exptl_absorpt_process_details
;
CrysAlisPro 1.171.39.46 (Rigaku Oxford Diffraction, 2018)
Numerical absorption correction based on gaussian integration over
			a multifaceted crystal model
Empirical absorption correction using spherical harmonics,
 implemented in SCALE3 ABSPACK scaling algorithm.
;
_exptl_crystal_colour 'clear yellow'
_exptl_crystal_colour_lustre clear
_exptl_crystal_colour_primary yellow
_exptl_crystal_density_diffrn 1.349
_exptl_crystal_description block
_exptl_crystal_F_000 804
_exptl_crystal_size_max 0.166
_exptl_crystal_size_mid 0.06
_exptl_crystal_size_min 0.056
_refine_diff_density_max 1.039
_refine_diff_density_min -0.661
_refine_diff_density_rms 0.064
_refine_ls_extinction_method none
_refine_ls_goodness_of_fit_ref 1.033
_refine_ls_hydrogen_treatment constr
_refine_ls_matrix_type full
_refine_ls_number_parameters 410
_refine_ls_number_reflns 7732
_refine_ls_number_restraints 6
_refine_ls_restrained_S_all 1.032
_refine_ls_R_factor_all 0.0232
_refine_ls_R_factor_gt 0.0207
_refine_ls_shift/su_max 0.003
_refine_ls_shift/su_mean 0.000
_refine_ls_structure_factor_coef Fsqd
_refine_ls_weighting_details 'w=1/[\s^2^(Fo^2^)+(0.0232P)^2^+1.1648P] where P=(Fo^2^+2Fc^2^)/3'
_refine_ls_weighting_scheme calc
_refine_ls_wR_factor_gt 0.0499
_refine_ls_wR_factor_ref 0.0510
_reflns_Friedel_coverage 0.000
_reflns_number_gt 7124
_reflns_number_total 7732
_reflns_threshold_expression 'I > 2\s(I)'
_cod_data_source_file c9dt04481g2.cif
_cod_data_source_block md47red2abs
_cod_database_code 7703240
_shelx_shelxl_version_number 2018/3
_chemical_oxdiff_formula C72H104In4N8O2
_chemical_oxdiff_usercomment 'orange block'
_shelx_space_group_comment
;
The symmetry employed for this shelxl refinement is uniquely defined
by the following loop, which should always be used as a source of
symmetry information in preference to the above space-group names.
They are only intended as comments.
;
_shelx_estimated_absorpt_t_max 0.611
_shelx_estimated_absorpt_t_min 0.295
_reflns_odcompleteness_completeness 99.99
_reflns_odcompleteness_iscentric 1
_reflns_odcompleteness_theta 66.97
_olex2_refinement_description
;
1. Fixed Uiso
 At 1.2 times of:
  All C(H) groups, All C(H,H) groups
 At 1.5 times of:
  All C(H,H,H) groups
2. Uiso/Uaniso restraints and constraints
In \\sim In1: within 2A with sigma of 0.001 and sigma for terminal atoms of
0.001
3. Others
 Sof(In)=1-FVAR(1)
 Sof(In1)=Sof(O1)=FVAR(1)
4.a Ternary CH refined with riding coordinates:
 C7(H7), C10(H10), C31(H31), C34(H34)
4.b Secondary CH2 refined with riding coordinates:
 C18(H18A,H18B), C19(H19A,H19B)
4.c Aromatic/amide H refined with riding coordinates:
 C3(H3), C4(H4), C5(H5), C14(H14), C21(H21), C27(H27), C28(H28), C29(H29)
4.d Idealised Me refined as rotating group:
 C8(H8A,H8B,H8C), C9(H9A,H9B,H9C), C11(H11A,H11B,H11C), C12(H12A,H12B,H12C),
 C16(H16A,H16B,H16C), C17(H17A,H17B,H17C), C23(H23A,H23B,H23C), C24(H24A,H24B,
 H24C), C32(H32A,H32B,H32C), C33(H33A,H33B,H33C), C35(H35A,H35B,H35C), C36(H36A,
 H36B,H36C)
;
_olex2_exptl_crystal_mounting_method 'Crystal mounted in mineral oil using MiTenGen loops'
_olex2_submission_special_instructions 'No special instructions were received'
_oxdiff_exptl_absorpt_empirical_details
;
Empirical correction (ABSPACK) includes:
- Absorption correction using spherical harmonics
- Frame scaling
;
_oxdiff_exptl_absorpt_empirical_full_max 2.719
_oxdiff_exptl_absorpt_empirical_full_min 0.668

loop_
_space_group_symop_operation_xyz
'x, y, z'
'-x, -y, -z'

loop_
_atom_site_label
_atom_site_type_symbol
_atom_site_fract_x
_atom_site_fract_y
_atom_site_fract_z
_atom_site_U_iso_or_equiv
_atom_site_adp_type
_atom_site_occupancy
_atom_site_site_symmetry_order
_atom_site_calc_flag
_atom_site_refinement_flags_posn
_atom_site_refinement_flags_adp
_atom_site_refinement_flags_occupancy
_atom_site_disorder_assembly
_atom_site_disorder_group
In In 0.5724(11) 0.5914(10) 0.6711(5) 0.0143(8) Uani 0.0224(10) 1 d . U P A 2
In1 In 0.53108(2) 0.55491(2) 0.67158(2) 0.01442(6) Uani 0.9776(10) 1 d . U P A 1
In2 In 0.64510(2) 0.61094(2) 0.50369(2) 0.01526(4) Uani 1 1 d . . . . .
O1 O 0.64291(13) 0.66356(12) 0.64344(11) 0.0210(3) Uani 0.9776(10) 1 d . . P A 1
N1 N 0.63596(16) 0.56697(15) 0.82631(12) 0.0185(4) Uani 1 1 d . . . . .
N2 N 0.40177(15) 0.64095(14) 0.71929(13) 0.0186(4) Uani 1 1 d . . . . .
N3 N 0.23250(15) 0.50378(14) 0.48618(12) 0.0175(3) Uani 1 1 d . . . . .
N4 N 0.19384(15) 0.25750(14) 0.46755(12) 0.0170(3) Uani 1 1 d . . . . .
C1 C 0.75322(19) 0.53674(18) 0.84545(14) 0.0195(4) Uani 1 1 d . . . . .
C2 C 0.7508(2) 0.4224(2) 0.82155(16) 0.0249(5) Uani 1 1 d . . . . .
C3 C 0.8644(2) 0.3943(2) 0.83468(18) 0.0312(5) Uani 1 1 d . . . . .
H3 H 0.864559 0.317337 0.819254 0.037 Uiso 1 1 calc R . . . .
C4 C 0.9759(2) 0.4761(2) 0.86954(18) 0.0344(6) Uani 1 1 d . . . . .
H4 H 1.052384 0.455564 0.878102 0.041 Uiso 1 1 calc R . . . .
C5 C 0.9766(2) 0.5885(2) 0.89215(17) 0.0313(5) Uani 1 1 d . . . . .
H5 H 1.054055 0.644391 0.915964 0.038 Uiso 1 1 calc R . . . .
C6 C 0.8661(2) 0.62145(19) 0.88077(16) 0.0244(5) Uani 1 1 d . . . . .
C7 C 0.8707(2) 0.7453(2) 0.90846(19) 0.0326(5) Uani 1 1 d . . . . .
H7 H 0.781859 0.751065 0.888453 0.039 Uiso 1 1 calc R . . . .
C8 C 0.9293(3) 0.8017(3) 0.8533(2) 0.0543(8) Uani 1 1 d . . . . .
H8A H 1.018504 0.802151 0.875887 0.081 Uiso 1 1 calc GR . . . .
H8B H 0.923260 0.879563 0.869147 0.081 Uiso 1 1 calc GR . . . .
H8C H 0.884365 0.760199 0.778854 0.081 Uiso 1 1 calc GR . . . .
C9 C 0.9439(4) 0.8081(3) 1.0252(2) 0.0723(12) Uani 1 1 d . . . . .
H9A H 0.909479 0.768213 1.061411 0.108 Uiso 1 1 calc GR . . . .
H9B H 0.935365 0.885140 1.043414 0.108 Uiso 1 1 calc GR . . . .
H9C H 1.033545 0.810948 1.045318 0.108 Uiso 1 1 calc GR . . . .
C10 C 0.6295(2) 0.3299(2) 0.7824(2) 0.0324(5) Uani 1 1 d . . . . .
H10 H 0.559792 0.366730 0.779559 0.039 Uiso 1 1 calc R . . . .
C11 C 0.5955(3) 0.2494(2) 0.6730(2) 0.0420(7) Uani 1 1 d . . . . .
H11A H 0.591482 0.292740 0.627799 0.063 Uiso 1 1 calc GR . . . .
H11B H 0.513107 0.194671 0.647351 0.063 Uiso 1 1 calc GR . . . .
H11C H 0.660308 0.209131 0.674019 0.063 Uiso 1 1 calc GR . . . .
C12 C 0.6363(3) 0.2638(3) 0.8545(3) 0.0536(8) Uani 1 1 d . . . . .
H12A H 0.701587 0.224017 0.856425 0.080 Uiso 1 1 calc GR . . . .
H12B H 0.554171 0.208880 0.829149 0.080 Uiso 1 1 calc GR . . . .
H12C H 0.657571 0.316279 0.923944 0.080 Uiso 1 1 calc GR . . . .
C13 C 0.5942(2) 0.59447(18) 0.89979(15) 0.0225(4) Uani 1 1 d . . . . .
C14 C 0.4878(2) 0.6339(2) 0.89121(16) 0.0254(5) Uani 1 1 d . . . . .
H14 H 0.468900 0.645225 0.949737 0.030 Uiso 1 1 calc R . . . .
C15 C 0.40302(19) 0.66017(18) 0.81193(16) 0.0220(4) Uani 1 1 d . . . . .
C16 C 0.3071(2) 0.7138(2) 0.83897(17) 0.0316(5) Uani 1 1 d . . . . .
H16A H 0.305912 0.781146 0.820291 0.047 Uiso 1 1 calc GR . . . .
H16B H 0.330640 0.735308 0.913143 0.047 Uiso 1 1 calc GR . . . .
H16C H 0.222944 0.659530 0.800951 0.047 Uiso 1 1 calc GR . . . .
C17 C 0.6667(2) 0.5840(2) 1.00195(17) 0.0336(6) Uani 1 1 d . . . . .
H17A H 0.680052 0.508700 0.989944 0.050 Uiso 1 1 calc GR . . . .
H17B H 0.618175 0.595229 1.043948 0.050 Uiso 1 1 calc GR . . . .
H17C H 0.748778 0.641457 1.038159 0.050 Uiso 1 1 calc GR . . . .
C18 C 0.30967(19) 0.67677(18) 0.64561(16) 0.0216(4) Uani 1 1 d . . . . .
H18A H 0.336656 0.760164 0.668119 0.026 Uiso 1 1 calc R . . . .
H18B H 0.226154 0.655091 0.647328 0.026 Uiso 1 1 calc R . . . .
C19 C 0.29495(19) 0.62561(17) 0.53444(15) 0.0200(4) Uani 1 1 d . . . . .
H19A H 0.245219 0.664535 0.492835 0.024 Uiso 1 1 calc R . . . .
H19B H 0.379816 0.639628 0.533796 0.024 Uiso 1 1 calc R . . . .
C20 C 0.11090(19) 0.46375(18) 0.42388(15) 0.0184(4) Uani 1 1 d . . . . .
C21 C 0.04433(18) 0.34848(18) 0.38345(15) 0.0196(4) Uani 1 1 d . . . . .
H21 H -0.038143 0.329941 0.330541 0.024 Uiso 1 1 calc R . . . .
C22 C 0.07809(18) 0.25636(17) 0.40737(15) 0.0176(4) Uani 1 1 d . . . . .
C23 C -0.0272(2) 0.14797(19) 0.36253(18) 0.0264(5) Uani 1 1 d . . . . .
H23A H -0.002341 0.085733 0.325745 0.040 Uiso 1 1 calc GR . . . .
H23B H -0.104393 0.156454 0.314572 0.040 Uiso 1 1 calc GR . . . .
H23C H -0.043053 0.131538 0.418248 0.040 Uiso 1 1 calc GR . . . .
C24 C 0.0341(2) 0.54278(19) 0.39316(17) 0.0250(5) Uani 1 1 d . . . . .
H24A H 0.039343 0.600067 0.455147 0.038 Uiso 1 1 calc GR . . . .
H24B H -0.054451 0.499509 0.349524 0.038 Uiso 1 1 calc GR . . . .
H24C H 0.067886 0.579888 0.354951 0.038 Uiso 1 1 calc GR . . . .
C25 C 0.21605(18) 0.16425(17) 0.49974(15) 0.0176(4) Uani 1 1 d . . . . .
C26 C 0.26401(19) 0.08382(17) 0.44938(16) 0.0202(4) Uani 1 1 d . . . . .
C27 C 0.2952(2) 0.00084(18) 0.48955(17) 0.0247(5) Uani 1 1 d . . . . .
H27 H 0.327959 -0.053730 0.456466 0.030 Uiso 1 1 calc R . . . .
C28 C 0.2795(2) -0.00396(19) 0.57621(18) 0.0265(5) Uani 1 1 d . . . . .
H28 H 0.302078 -0.060764 0.602705 0.032 Uiso 1 1 calc R . . . .
C29 C 0.2305(2) 0.07506(19) 0.62438(17) 0.0246(5) Uani 1 1 d . . . . .
H29 H 0.219279 0.071340 0.683750 0.030 Uiso 1 1 calc R . . . .
C30 C 0.19748(19) 0.15933(17) 0.58753(16) 0.0198(4) Uani 1 1 d . . . . .
C31 C 0.1471(2) 0.24672(18) 0.64276(16) 0.0234(5) Uani 1 1 d . . . . .
H31 H 0.093565 0.274367 0.590618 0.028 Uiso 1 1 calc R . . . .
C32 C 0.0637(3) 0.1992(2) 0.6891(2) 0.0377(6) Uani 1 1 d . . . . .
H32A H -0.002531 0.131588 0.636082 0.056 Uiso 1 1 calc GR . . . .
H32B H 0.024544 0.256218 0.714655 0.056 Uiso 1 1 calc GR . . . .
H32C H 0.115670 0.179398 0.746135 0.056 Uiso 1 1 calc GR . . . .
C33 C 0.2558(2) 0.3477(2) 0.72469(18) 0.0341(6) Uani 1 1 d . . . . .
H33A H 0.314038 0.322363 0.774147 0.051 Uiso 1 1 calc GR . . . .
H33B H 0.222327 0.402657 0.760741 0.051 Uiso 1 1 calc GR . . . .
H33C H 0.301202 0.383041 0.691981 0.051 Uiso 1 1 calc GR . . . .
C34 C 0.2822(2) 0.08494(18) 0.35324(16) 0.0225(4) Uani 1 1 d . . . . .
H34 H 0.261042 0.153060 0.339280 0.027 Uiso 1 1 calc R . . . .
C35 C 0.1928(2) -0.0197(2) 0.25985(17) 0.0300(5) Uani 1 1 d . . . . .
H35A H 0.208854 -0.087777 0.273250 0.045 Uiso 1 1 calc GR . . . .
H35B H 0.207301 -0.017862 0.199243 0.045 Uiso 1 1 calc GR . . . .
H35C H 0.104908 -0.020436 0.247158 0.045 Uiso 1 1 calc GR . . . .
C36 C 0.4196(2) 0.0932(2) 0.36820(19) 0.0315(5) Uani 1 1 d . . . . .
H36A H 0.476394 0.158818 0.429797 0.047 Uiso 1 1 calc GR . . . .
H36B H 0.429978 0.101695 0.307817 0.047 Uiso 1 1 calc GR . . . .
H36C H 0.440411 0.024366 0.376531 0.047 Uiso 1 1 calc GR . . . .

loop_
_atom_site_aniso_label
_atom_site_aniso_U_11
_atom_site_aniso_U_22
_atom_site_aniso_U_33
_atom_site_aniso_U_23
_atom_site_aniso_U_13
_atom_site_aniso_U_12
In 0.0139(10) 0.0152(10) 0.0134(10) 0.0053(9) 0.0049(9) 0.0044(9)
In1 0.01422(10) 0.01534(11) 0.01350(7) 0.00487(6) 0.00566(6) 0.00447(9)
In2 0.01380(7) 0.01430(7) 0.01804(7) 0.00624(5) 0.00664(5) 0.00406(5)
O1 0.0218(7) 0.0205(8) 0.0191(7) 0.0057(6) 0.0101(6) 0.0003(6)
N1 0.0193(8) 0.0213(9) 0.0142(8) 0.0062(7) 0.0053(7) 0.0082(7)
N2 0.0179(8) 0.0171(8) 0.0199(8) 0.0048(7) 0.0079(7) 0.0063(7)
N3 0.0182(8) 0.0164(8) 0.0175(8) 0.0067(7) 0.0064(7) 0.0056(7)
N4 0.0162(8) 0.0163(8) 0.0200(8) 0.0071(7) 0.0083(7) 0.0057(7)
C1 0.0222(10) 0.0257(11) 0.0109(8) 0.0073(8) 0.0053(8) 0.0103(9)
C2 0.0304(12) 0.0287(12) 0.0210(10) 0.0118(9) 0.0115(9) 0.0152(10)
C3 0.0351(13) 0.0352(13) 0.0300(12) 0.0139(10) 0.0146(10) 0.0214(11)
C4 0.0286(12) 0.0496(16) 0.0313(12) 0.0173(11) 0.0118(10) 0.0242(11)
C5 0.0214(11) 0.0412(14) 0.0240(11) 0.0076(10) 0.0050(9) 0.0073(10)
C6 0.0234(11) 0.0286(12) 0.0171(10) 0.0058(9) 0.0053(8) 0.0082(9)
C7 0.0237(11) 0.0248(12) 0.0358(13) 0.0032(10) 0.0052(10) 0.0019(9)
C8 0.087(2) 0.0357(16) 0.0479(17) 0.0200(14) 0.0320(17) 0.0177(16)
C9 0.128(3) 0.0298(16) 0.0416(17) -0.0007(14) 0.037(2) -0.0058(18)
C10 0.0325(13) 0.0233(12) 0.0445(14) 0.0138(11) 0.0169(11) 0.0110(10)
C11 0.0434(15) 0.0253(13) 0.0421(15) 0.0067(11) 0.0043(12) 0.0110(11)
C12 0.066(2) 0.0425(17) 0.067(2) 0.0302(16) 0.0367(17) 0.0124(15)
C13 0.0246(11) 0.0232(11) 0.0165(9) 0.0055(8) 0.0070(8) 0.0049(9)
C14 0.0263(11) 0.0316(12) 0.0180(10) 0.0053(9) 0.0117(9) 0.0087(9)
C15 0.0196(10) 0.0213(11) 0.0221(10) 0.0033(8) 0.0091(8) 0.0049(8)
C16 0.0284(12) 0.0411(14) 0.0254(11) 0.0056(10) 0.0136(10) 0.0163(11)
C17 0.0357(13) 0.0519(16) 0.0189(11) 0.0153(11) 0.0127(10) 0.0201(12)
C18 0.0201(10) 0.0186(10) 0.0239(10) 0.0053(8) 0.0076(8) 0.0083(8)
C19 0.0200(10) 0.0170(10) 0.0229(10) 0.0088(8) 0.0074(8) 0.0060(8)
C20 0.0191(10) 0.0224(11) 0.0179(9) 0.0092(8) 0.0094(8) 0.0093(8)
C21 0.0139(9) 0.0235(11) 0.0196(9) 0.0063(8) 0.0055(8) 0.0067(8)
C22 0.0157(9) 0.0187(10) 0.0171(9) 0.0033(8) 0.0084(8) 0.0034(8)
C23 0.0181(10) 0.0215(11) 0.0337(12) 0.0088(9) 0.0064(9) 0.0020(8)
C24 0.0210(10) 0.0239(11) 0.0281(11) 0.0106(9) 0.0057(9) 0.0096(9)
C25 0.0136(9) 0.0152(10) 0.0220(10) 0.0066(8) 0.0058(8) 0.0023(7)
C26 0.0169(10) 0.0167(10) 0.0258(10) 0.0070(8) 0.0087(8) 0.0034(8)
C27 0.0245(11) 0.0170(10) 0.0333(12) 0.0089(9) 0.0119(9) 0.0084(8)
C28 0.0269(11) 0.0201(11) 0.0371(12) 0.0168(10) 0.0124(10) 0.0087(9)
C29 0.0254(11) 0.0240(11) 0.0282(11) 0.0133(9) 0.0123(9) 0.0064(9)
C30 0.0169(10) 0.0170(10) 0.0244(10) 0.0073(8) 0.0080(8) 0.0035(8)
C31 0.0275(11) 0.0232(11) 0.0244(10) 0.0107(9) 0.0138(9) 0.0092(9)
C32 0.0429(15) 0.0393(15) 0.0520(16) 0.0236(13) 0.0352(13) 0.0181(12)
C33 0.0385(14) 0.0301(13) 0.0291(12) 0.0029(10) 0.0174(11) 0.0036(11)
C34 0.0245(11) 0.0177(10) 0.0268(11) 0.0058(9) 0.0129(9) 0.0082(8)
C35 0.0329(12) 0.0248(12) 0.0276(11) 0.0050(10) 0.0110(10) 0.0075(10)
C36 0.0301(12) 0.0319(13) 0.0367(13) 0.0102(11) 0.0196(10) 0.0102(10)

loop_
_atom_type_symbol
_atom_type_description
_atom_type_scat_dispersion_real
_atom_type_scat_dispersion_imag
_atom_type_scat_source
C C 0.0181 0.0091 'International Tables Vol C Tables 4.2.6.8 and 6.1.1.4'
H H 0.0000 0.0000 'International Tables Vol C Tables 4.2.6.8 and 6.1.1.4'
In In 0.0822 5.0449 'International Tables Vol C Tables 4.2.6.8 and 6.1.1.4'
N N 0.0311 0.0180 'International Tables Vol C Tables 4.2.6.8 and 6.1.1.4'
O O 0.0492 0.0322 'International Tables Vol C Tables 4.2.6.8 and 6.1.1.4'

loop_
_exptl_crystal_face_index_h
_exptl_crystal_face_index_k
_exptl_crystal_face_index_l
_exptl_crystal_face_perp_dist
6 -5 2 0.0318
5 -5 -5 0.0529
-6 5 2 0.0155
4 -7 -1 0.0515
-2 8 1 0.0382
-3 2 8 0.0010
2 6 3 0.0375
0 2 -9 0.0525
8 -2 -2 0.0379
-6 5 -2 0.0282
0 -7 7 0.0704
-3 3 -7 0.0384
3 -2 -8 0.0555
-5 -4 0 0.0612

loop_
_geom_angle_atom_site_label_1
_geom_angle_atom_site_label_2
_geom_angle_atom_site_label_3
_geom_angle
_geom_angle_site_symmetry_1
_geom_angle_site_symmetry_3
In2 In In2 83.86(16) . 2_666
N1 In In2 112.5(5) . 2_666
N1 In In2 145.6(4) . .
N1 In N2 81.0(3) . .
N2 In In2 83.5(4) . 2_666
N2 In In2 132.4(3) . .
O1 In1 In2 112.39(4) . 2_666
O1 In1 N1 106.03(6) . .
O1 In1 N2 107.86(6) . .
N1 In1 In2 135.40(5) . 2_666
N1 In1 N2 90.71(6) . .
N2 In1 In2 98.12(4) . 2_666
In1 In2 In 9.8(2) 2_666 2_666
O1 In2 In 118.8(2) . 2_666
O1 In2 In1 128.22(4) . 2_666
O1 In2 N3 104.28(6) . 2_666
O1 In2 N4 98.64(6) . 2_666
N3 In2 In 87.98(14) 2_666 2_666
N3 In2 In 96.99(14) 2_666 .
N3 In2 In1 87.98(4) 2_666 2_666
N4 In2 In 121.7(2) 2_666 .
N4 In2 In 142.1(2) 2_666 2_666
N4 In2 In1 132.34(4) 2_666 2_666
N4 In2 N3 88.30(6) 2_666 2_666
In1 O1 In2 116.43(7) . .
C1 N1 In 107.6(3) . .
C1 N1 In1 115.54(12) . .
C13 N1 In 130.0(2) . .
C13 N1 In1 123.13(14) . .
C13 N1 C1 121.23(17) . .
C15 N2 In 124.8(2) . .
C15 N2 In1 121.85(14) . .
C15 N2 C18 118.86(17) . .
C18 N2 In 114.7(2) . .
C18 N2 In1 119.29(12) . .
C19 N3 In2 117.36(12) . 2_666
C20 N3 In2 120.06(13) . 2_666
C20 N3 C19 121.52(17) . .
C22 N4 In2 119.11(14) . 2_666
C22 N4 C25 121.41(17) . .
C25 N4 In2 118.70(12) . 2_666
C2 C1 N1 119.20(19) . .
C2 C1 C6 121.36(19) . .
C6 C1 N1 119.28(19) . .
C1 C2 C10 122.0(2) . .
C3 C2 C1 118.3(2) . .
C3 C2 C10 119.7(2) . .
C4 C3 C2 121.1(2) . .
C3 C4 C5 119.9(2) . .
C4 C5 C6 121.5(2) . .
C1 C6 C7 122.01(19) . .
C5 C6 C1 117.8(2) . .
C5 C6 C7 120.1(2) . .
C6 C7 C9 110.3(2) . .
C8 C7 C6 112.7(2) . .
C8 C7 C9 109.4(2) . .
C2 C10 C11 111.2(2) . .
C2 C10 C12 112.1(2) . .
C12 C10 C11 110.4(2) . .
N1 C13 C14 125.3(2) . .
N1 C13 C17 118.62(19) . .
C14 C13 C17 116.11(19) . .
C13 C14 C15 132.1(2) . .
N2 C15 C14 125.25(19) . .
N2 C15 C16 119.82(19) . .
C14 C15 C16 114.93(19) . .
N2 C18 C19 113.87(16) . .
N3 C19 C18 113.54(17) . .
N3 C20 C21 123.52(19) . .
N3 C20 C24 120.41(19) . .
C21 C20 C24 116.07(18) . .
C22 C21 C20 131.43(18) . .
N4 C22 C21 125.40(18) . .
N4 C22 C23 118.08(19) . .
C21 C22 C23 116.51(18) . .
C26 C25 N4 120.57(18) . .
C26 C25 C30 120.69(19) . .
C30 C25 N4 118.59(17) . .
C25 C26 C34 122.06(19) . .
C27 C26 C25 118.4(2) . .
C27 C26 C34 119.58(19) . .
C28 C27 C26 121.6(2) . .
C27 C28 C29 119.4(2) . .
C30 C29 C28 121.4(2) . .
C25 C30 C31 120.84(19) . .
C29 C30 C25 118.49(19) . .
C29 C30 C31 120.63(19) . .
C30 C31 C32 113.44(19) . .
C30 C31 C33 110.22(18) . .
C33 C31 C32 110.79(19) . .
C26 C34 C35 110.92(18) . .
C26 C34 C36 111.63(18) . .
C35 C34 C36 110.12(18) . .

loop_
_geom_bond_atom_site_label_1
_geom_bond_atom_site_label_2
_geom_bond_distance
_geom_bond_site_symmetry_2
In In2 3.092(11) 2_666
In In2 2.962(11) .
In N1 2.289(9) .
In N2 2.465(10) .
In1 In2 2.7139(3) 2_666
In1 O1 2.0021(15) .
In1 N1 2.1402(16) .
In1 N2 2.2036(16) .
In2 O1 2.0076(14) .
In2 N3 2.2064(17) 2_666
In2 N4 2.1624(17) 2_666
N1 C1 1.441(3) .
N1 C13 1.332(3) .
N2 C15 1.324(3) .
N2 C18 1.476(3) .
N3 C19 1.467(3) .
N3 C20 1.320(3) .
N4 C22 1.334(3) .
N4 C25 1.434(3) .
C1 C2 1.403(3) .
C1 C6 1.404(3) .
C2 C3 1.396(3) .
C2 C10 1.516(3) .
C3 C4 1.374(4) .
C4 C5 1.384(4) .
C5 C6 1.394(3) .
C6 C7 1.513(3) .
C7 C8 1.501(4) .
C7 C9 1.535(4) .
C10 C11 1.532(3) .
C10 C12 1.531(4) .
C13 C14 1.396(3) .
C13 C17 1.512(3) .
C14 C15 1.411(3) .
C15 C16 1.517(3) .
C18 C19 1.533(3) .
C20 C21 1.408(3) .
C20 C24 1.515(3) .
C21 C22 1.400(3) .
C22 C23 1.513(3) .
C25 C26 1.408(3) .
C25 C30 1.414(3) .
C26 C27 1.395(3) .
C26 C34 1.522(3) .
C27 C28 1.381(3) .
C28 C29 1.390(3) .
C29 C30 1.389(3) .
C30 C31 1.520(3) .
C31 C32 1.528(3) .
C31 C33 1.521(3) .
C34 C35 1.528(3) .
C34 C36 1.533(3) .

loop_
_exptl_oxdiff_crystal_face_indexfrac_h
_exptl_oxdiff_crystal_face_indexfrac_k
_exptl_oxdiff_crystal_face_indexfrac_l
_exptl_oxdiff_crystal_face_x
_exptl_oxdiff_crystal_face_y
_exptl_oxdiff_crystal_face_z
6.0000 -5.0005 2.0004 -0.7170 -0.4493 0.5244
5.0002 -5.0002 -4.9998 -0.9310 0.3008 0.0728
-6.0001 5.0004 1.9997 0.8880 0.0882 -0.2678
4.0000 -7.0003 -0.9997 -0.7910 0.2345 0.4788
-2.0000 8.0002 0.9997 0.6786 -0.5593 -0.5495
-3.0002 2.0000 8.0001 0.7142 -0.5436 0.3531
2.0001 5.9999 2.9999 0.3067 -1.0366 -0.2586
0.0003 2.0002 -9.0003 -0.2685 0.6359 -0.7293
8.0002 -2.0005 -1.9998 -0.8841 -0.5895 0.0449
-6.0000 5.0005 -2.0004 0.7170 0.4493 -0.5244
-0.0003 -7.0002 7.0005 -0.1078 -0.0144 0.9813
-2.9998 3.0004 -7.0004 0.1311 0.7221 -0.6850
3.0002 -2.0000 -8.0001 -0.7142 0.5436 -0.3531
-5.0000 -4.0000 0.0000 0.1938 0.9443 0.2910

loop_
_smtbx_masks_void_nr
_smtbx_masks_void_average_x
_smtbx_masks_void_average_y
_smtbx_masks_void_average_z
_smtbx_masks_void_volume
_smtbx_masks_void_count_electrons
_smtbx_masks_void_content
1 0.500 0.000 0.000 288.1 54.2 'one occupied toluene molecule'
